data_2206091
loop_
_publ_author_name
'Matsushita, Nobuyuki'
'Fukuhara, Fumiya'
'Kojima, Norimichi'

_publ_section_title
;
 A three-dimensional bromo-bridged mixed-valence gold(I,III) compound,
 Cs~2~Au^I^Au^III^Br~6~
;
_journal_issue 6
_journal_name_full 'Acta Crystallographica Section E'
_journal_page_first i123
_journal_page_last i125
_journal_paper_doi 10.1107/S1600536805016594
_journal_volume 61
_journal_year 2005
_chemical_formula_iupac 'Cs2 [Au Br2] [Au Br4]'
_chemical_formula_moiety 'Au Br2 1- , Au Br4 1- , 2(Cs 1+)'
_chemical_formula_sum 'Au2 Br6 Cs2'
_chemical_formula_weight 1139.168
_chemical_name_systematic
;
Dicaesium dibromoaurate(I) tetrabromoaurate(III)
;
_space_group_IT_number 139
_symmetry_cell_setting tetragonal
_symmetry_space_group_name_Hall '-I 4 2'
_symmetry_space_group_name_H-M 'I 4/m m m'
_atom_sites_solution_primary heavy
_cell_angle_alpha 90.00
_cell_angle_beta 90.00
_cell_angle_gamma 90.00
_cell_formula_units_Z 2
_cell_length_a 7.7592(8)
_cell_length_b 7.7592(8)
_cell_length_c 11.3079(13)
_cell_measurement_reflns_used 25
_cell_measurement_temperature 296
_cell_measurement_theta_max 14.57
_cell_measurement_theta_min 10.40
_cell_volume 680.79(13)
_computing_cell_refinement 'MSC/AFC Diffractometer Control Software'
_computing_data_collection
;
MSC/AFC Diffractometer Control Software (Molecular Structure Corporation,
1988)
;
_computing_data_reduction 'local program F2-AFC (Matsushita, 1998)'
_computing_molecular_graphics 'ORTEP-3 (Farrugia, 1997) and DIAMOND (Brandenburg, 2005)'
_computing_publication_material SHELXL97
_computing_structure_refinement 'SHELXL97 (Sheldrick, 1997)'
_computing_structure_solution 'SHELXS97 (Sheldrick, 1997)'
_diffrn_ambient_temperature 295
_diffrn_measured_fraction_theta_full 1.000
_diffrn_measured_fraction_theta_max 1.000
_diffrn_measurement_device_type 'Rigaku AFC-5S'
_diffrn_measurement_method \q/2\q
_diffrn_radiation_monochromator graphite
_diffrn_radiation_source 'X-ray tube'
_diffrn_radiation_type MoK\a
_diffrn_radiation_wavelength 0.71069
_diffrn_reflns_av_R_equivalents 0.0031
_diffrn_reflns_av_sigmaI/netI 0.0370
_diffrn_reflns_limit_h_max 12
_diffrn_reflns_limit_h_min 0
_diffrn_reflns_limit_k_max 8
_diffrn_reflns_limit_k_min 0
_diffrn_reflns_limit_l_max 18
_diffrn_reflns_limit_l_min 0
_diffrn_reflns_number 949
_diffrn_reflns_theta_full 34.99
_diffrn_reflns_theta_max 34.99
_diffrn_reflns_theta_min 3.18
_diffrn_standards_decay_% 0
_diffrn_standards_interval_count 100
_diffrn_standards_number 3
_exptl_absorpt_coefficient_mu 44.35
_exptl_absorpt_correction_T_max 0.0878
_exptl_absorpt_correction_T_min 0.0106
_exptl_absorpt_correction_type gaussian
_exptl_absorpt_process_details '(Coppens <i>et al.</i>, 1965)'
_exptl_crystal_colour gold
_exptl_crystal_density_diffrn 5.56
_exptl_crystal_density_method 'not measured'
_exptl_crystal_description plate
_exptl_crystal_F_000 956
_exptl_crystal_size_max 0.23
_exptl_crystal_size_mid 0.18
_exptl_crystal_size_min 0.08
_refine_diff_density_max 5.194
_refine_diff_density_min -6.006
_refine_ls_extinction_coef 0.0014(4)
_refine_ls_extinction_expression Fc^*^=kFc[1+0.001xFc^2^\l^3^/sin(2\q)]^-1/4^
_refine_ls_extinction_method 'SHELXL97 (Sheldrick, 1997)'
_refine_ls_goodness_of_fit_ref 1.044
_refine_ls_hydrogen_treatment none
_refine_ls_matrix_type full
_refine_ls_number_parameters 15
_refine_ls_number_reflns 474
_refine_ls_number_restraints 0
_refine_ls_restrained_S_all 1.044
_refine_ls_R_factor_all 0.0975
_refine_ls_R_factor_gt 0.0640
_refine_ls_shift/su_max 0.000
_refine_ls_shift/su_mean 0.000
_refine_ls_structure_factor_coef Fsqd
_refine_ls_weighting_details 'w = 1/[\s^2^(Fo^2^)+(0.1105P)^2^] where P = (Fo^2^+2Fc^2^)/3'
_refine_ls_weighting_scheme calc
_refine_ls_wR_factor_gt 0.1540
_refine_ls_wR_factor_ref 0.1701
_reflns_number_gt 335
_reflns_number_total 474
_reflns_threshold_expression I>2\s(I)
_cod_data_source_file wm6065.cif
_cod_data_source_block I
_cod_depositor_comments
;
The following automatic conversions were performed:
'_exptl_absorpt_correction_type' value 'Gaussian' changed to 'gaussian'
according to '/home/saulius/struct/CIF-dictionaries/cif_core.dic'
dictionary named 'cif_core.dic' version 2.4.1 from 2010-06-29.

Automatic conversion script
Id: cif_fix_enum 1527 2010-12-29 10:47:43Z saulius 

The following automatic conversions were performed:

'_chemical_melting_point' value 'not measured' was changed to '?' -
the value is undefined or not given.

Automatic conversion script
Id: cif_fix_values 1646 2011-03-28 12:23:43Z adriana 

The following automatic conversions were performed:

'_chemical_melting_point' value 'not measured' was changed to '?' -
the value is undefined or not
given.

'_exptl_absorpt_correction_type' value 'Gaussian' changed to
'gaussian' according to
/home/saulius/struct/CIF-dictionaries/cif_core.dic dictionary named
'cif_core.dic' version 2.4.1 from 2010-06-29.

Automatic conversion script
Id: cif_fix_values 1715 2011-07-08 13:25:40Z adriana 
;
_cod_database_code 2206091

loop_
_symmetry_equiv_pos_as_xyz
'x, y, z'
'-x, -y, z'
'-x, y, -z'
'x, -y, -z'
'y, x, z'
'-y, -x, z'
'-y, x, -z'
'y, -x, -z'
'x+1/2, y+1/2, z+1/2'
'-x+1/2, -y+1/2, z+1/2'
'-x+1/2, y+1/2, -z+1/2'
'x+1/2, -y+1/2, -z+1/2'
'y+1/2, x+1/2, z+1/2'
'-y+1/2, -x+1/2, z+1/2'
'-y+1/2, x+1/2, -z+1/2'
'y+1/2, -x+1/2, -z+1/2'
'-x, -y, -z'
'x, y, -z'
'x, -y, z'
'-x, y, z'
'-y, -x, -z'
'y, x, -z'
'y, -x, z'
'-y, x, z'
'-x+1/2, -y+1/2, -z+1/2'
'x+1/2, y+1/2, -z+1/2'
'x+1/2, -y+1/2, z+1/2'
'-x+1/2, y+1/2, z+1/2'
'-y+1/2, -x+1/2, -z+1/2'
'y+1/2, x+1/2, -z+1/2'
'y+1/2, -x+1/2, z+1/2'
'-y+1/2, x+1/2, z+1/2'

loop_
_atom_site_label
_atom_site_fract_x
_atom_site_fract_y
_atom_site_fract_z
_atom_site_U_iso_or_equiv
_atom_site_adp_type
_atom_site_calc_flag
_atom_site_refinement_flags
_atom_site_occupancy
_atom_site_type_symbol
Au1 0.0000 0.0000 0.0000 0.0225(4) Uani d S 1 Au
Au2 0.5000 0.5000 0.0000 0.0252(4) Uani d S 1 Au
Br1 0.2220(2) 0.2220(2) 0.0000 0.0421(7) Uani d S 1 Br
Br2 0.5000 0.5000 0.2122(4) 0.0445(10) Uani d S 1 Br
Cs 0.0000 0.5000 0.2500 0.0475(6) Uani d S 1 Cs

loop_
_atom_site_aniso_label
_atom_site_aniso_U_11
_atom_site_aniso_U_22
_atom_site_aniso_U_33
_atom_site_aniso_U_12
_atom_site_aniso_U_13
_atom_site_aniso_U_23
Au1 0.0211(5) 0.0211(5) 0.0253(7) 0.000 0.000 0.000
Au2 0.0256(5) 0.0256(5) 0.0245(8) 0.000 0.000 0.000
Br1 0.0355(8) 0.0355(8) 0.0553(15) -0.0132(10) 0.000 0.000
Br2 0.0526(15) 0.0526(15) 0.0285(14) 0.000 0.000 0.000
Cs 0.0466(8) 0.0466(8) 0.0494(12) 0.000 0.000 0.000

loop_
_atom_type_symbol
_atom_type_description
_atom_type_scat_dispersion_real
_atom_type_scat_dispersion_imag
_atom_type_scat_source
Au Au -2.0133 8.8022 'International Tables Vol C Tables 4.2.6.8 and 6.1.1.4'
Br Br -0.2901 2.4595 'International Tables Vol C Tables 4.2.6.8 and 6.1.1.4'
Cs Cs -0.3680 2.1192 'International Tables Vol C Tables 4.2.6.8 and 6.1.1.4'

loop_
_geom_angle_atom_site_label_1
_geom_angle_atom_site_label_2
_geom_angle_atom_site_label_3
_geom_angle_site_symmetry_1
_geom_angle_site_symmetry_3
_geom_angle
_geom_angle_publ_flag
Br1 Au1 Br1 . 17 180.00(6) no
Br1 Au1 Br1 . 19 90.0 no
Br1 Au1 Br1 17 19 90.0 no
Br1 Au1 Br1 . 3 90.0 no
Br1 Au1 Br1 17 3 90.0 no
Br1 Au1 Br1 19 3 180.00(6) no
Br1 Au1 Br2 . 25 90.0 no
Br1 Au1 Br2 17 25 90.0 no
Br1 Au1 Br2 19 25 90.0 no
Br1 Au1 Br2 3 25 90.0 no
Br1 Au1 Br2 . 9_444 90.0 no
Br1 Au1 Br2 17 9_444 90.0 no
Br1 Au1 Br2 19 9_444 90.0 no
Br1 Au1 Br2 3 9_444 90.0 no
Br2 Au1 Br2 25 9_444 180.0 no
Br2 Au2 Br2 17_665 . 180.0 no
Br2 Au2 Br1 17_665 17_665 90.0 no
Br2 Au2 Br1 . 17_665 90.0 no
Br2 Au2 Br1 17_665 . 90.0 no
Br2 Au2 Br1 . . 90.0 no
Br1 Au2 Br1 17_665 . 180.0 no
Br2 Au2 Br1 17_665 3_655 90.0 no
Br2 Au2 Br1 . 3_655 90.0 ?
Br1 Au2 Br1 17_665 3_655 90.0 no
Br1 Au2 Br1 . 3_655 90.0 no
Br2 Au2 Br1 17_665 19_565 90.0 no
Br2 Au2 Br1 . 19_565 90.0 no
Br1 Au2 Br1 17_665 19_565 90.0 no
Br1 Au2 Br1 . 19_565 90.0 no
Br1 Au2 Br1 3_655 19_565 180.0 no
Au1 Br1 Au2 . . 180.0 no
Au2 Br2 Au1 . 9 180.0 no

loop_
_geom_bond_atom_site_label_1
_geom_bond_atom_site_label_2
_geom_bond_site_symmetry_2
_geom_bond_distance
_geom_bond_publ_flag
Au1 Br1 . 2.436(3) yes
Au1 Br1 17 2.436(3) no
Au1 Br1 19 2.436(3) no
Au1 Br1 3 2.436(3) no
Au1 Br2 25 3.254(4) yes
Au1 Br2 9_444 3.254(4) no
Au2 Br2 17_665 2.400(4) no
Au2 Br2 . 2.400(4) yes
Au2 Br1 17_665 3.050(3) no
Au2 Br1 . 3.050(3) yes
Au2 Br1 3_655 3.050(3) no
Au2 Br1 19_565 3.050(3) no
Br1 Br1 19 3.446(4) no
Br1 Br1 3 3.446(4) no
Br1 Br2 . 3.881(3) no
Br1 Br2 17_665 3.881(3) no
Br1 Br2 9_444 4.065(4) no
Br1 Br2 25 4.065(4) no
Br1 Br1 19_565 4.314(4) no
Br1 Br1 3_655 4.314(4) no
Br2 Au1 9 3.254(4) no
Br2 Br1 19_565 3.881(3) no
Br2 Br1 3_655 3.881(3) no
Br2 Br1 17_665 3.881(3) no
Br2 Br1 9 4.065(4) no
Br2 Br1 27 4.065(4) no
Br2 Br1 11 4.065(4) no
Br2 Br1 25 4.065(4) no
